data_1576793
loop_
_publ_author_name
'Royla, Philipp'
'Schwedtmann, Kai'
'Gomila, Rosa M.'
'Frontera, Antonio'
'Weigand, Jan J.'

_publ_section_title
;
 Chemoselectivity in the cationic Phospha-Wittig reaction: accessing
 phosphorus heterocycles, phosphaalkenes, and their annulated [4 + 2]
 dimers.
;
_journal_issue 9
_journal_name_full 'Chemical science'
_journal_page_first 4678
_journal_page_last 4687
_journal_paper_doi 10.1039/d5sc08693k
_journal_volume 17
_journal_year 2026
_chemical_formula_moiety 'C38 H50 N6 P2, 2(C F3 O3 S), C2 H3 N'
_chemical_formula_sum 'C42 H53 F6 N7 O6 P2 S2'
_chemical_formula_weight 991.97
_space_group_crystal_system triclinic
_space_group_IT_number 2
_space_group_name_Hall '-P 1'
_space_group_name_H-M_alt 'P -1'
_atom_sites_solution_hydrogens geom
_atom_sites_solution_primary dual
_audit_creation_date 2024-02-09
_audit_creation_method
;
Olex2 1.3
(compiled 2019.09.11 svn.r3662 for OlexSys, GUI svn.r5938)
;
_audit_update_record
;
2025-12-20 deposited with the CCDC.	2025-12-26 downloaded from the CCDC.
;
_cell_angle_alpha 94.291(2)
_cell_angle_beta 97.156(3)
_cell_angle_gamma 90.210(3)
_cell_formula_units_Z 2
_cell_length_a 10.2822(3)
_cell_length_b 13.2602(4)
_cell_length_c 17.8827(5)
_cell_measurement_reflns_used 11308
_cell_measurement_temperature 100.00(10)
_cell_measurement_theta_max 76.0240
_cell_measurement_theta_min 2.4900
_cell_volume 2412.22(12)
_computing_cell_refinement 'CrysAlisPro 1.171.38.43 (Rigaku OD, 2015)'
_computing_data_collection 'CrysAlisPro 1.171.38.43 (Rigaku OD, 2015)'
_computing_data_reduction 'CrysAlisPro 1.171.38.43 (Rigaku OD, 2015)'
_computing_molecular_graphics 'Olex2 1.3 (Dolomanov et al., 2009)'
_computing_publication_material 'Olex2 1.3 (Dolomanov et al., 2009)'
_computing_structure_refinement 'ShelXL 2018/3 (Sheldrick, 2015)'
_computing_structure_solution 'SHELXT 2018/2 (Sheldrick, 2018)'
_diffrn_ambient_environment N~2~
_diffrn_ambient_temperature 100.00(10)
_diffrn_detector 'CCD plate'
_diffrn_detector_area_resol_mean 10.5700
_diffrn_detector_type AtlasS2
_diffrn_measured_fraction_theta_full 0.999
_diffrn_measured_fraction_theta_max 0.984
_diffrn_measurement_details
;
List of Runs (angles in degrees, time in seconds):

  # Type    Start    End  Width  t~exp~   \w     \q     \k     \f   Frames
#--------------------------------------------------------------------------
  1  \w   -110.00 -15.00   0.50    1.00    --  -38.50 -41.00-172.00  190
  2  \w     -1.00  32.00   0.50    1.00    --  -38.50  41.00 -20.00   66
  3  \w    -39.00 -12.00   0.50    1.00    --  -38.50  41.00 -20.00   54
  4  \w     22.00 111.00   0.50    1.00    --   42.75  41.00 -20.00  178
  5  \w    114.00 168.00   0.50    4.00    --  111.00  41.00 -20.00  108
  6  \w     65.00  92.00   0.50    4.00    --  111.00 -41.00-172.00   54
  7  \w    -82.00 -10.00   0.50    1.00    --  -38.50 125.00  90.00  144
  8  \w    -33.00  -8.00   0.50    1.00    --  -38.50 125.00   0.00   50
  9  \w     10.00  82.00   0.50    1.00    --   42.75 -99.00   0.00  144
 10  \w      9.00  36.00   0.50    1.00    --   42.75 -99.00  90.00   54
 11  \w     18.00  45.00   0.50    1.00    --   42.75 -41.00-172.00   54
 12  \w     54.00 103.00   0.50    1.00    --   42.75  38.00 -90.00   98
 13  \w     39.00  66.00   0.50    4.00    --  111.00 -97.00-141.08   54
 14  \w     87.00 177.00   0.50    4.00    --  111.00  30.00 -90.00  180
 15  \w    143.00 168.00   0.50    4.00    --  111.00 125.00-150.00   50
 16  \w     97.00 178.00   0.50    4.00    --  111.00  45.00-150.00  162
 17  \w    146.00 173.00   0.50    4.00    --  111.00  77.00 -60.00   54
 18  \w     42.00 110.00   0.50    4.00    --  111.00-125.00 -30.00  136
 19  \w     75.00 107.00   0.50    4.00    --  111.00 -94.00  60.00   64
 20  \w     89.00 139.00   0.50    4.00    --  111.00 -61.00  60.00  100
 21  \w     47.00  91.00   0.50    4.00    --  111.00-125.00  30.00   88
 22  \w    102.00 129.00   0.50    4.00    --  111.00 125.00 150.00   54
 23  \w     41.00 102.00   0.50    4.00    --  111.00-125.00  60.00  122
 24  \w     38.00  96.00   0.50    4.00    --  111.00 -77.00-150.00  116
 25  \w    129.00 178.00   0.50    4.00    --  111.00  77.00  90.00   98
 26  \w     77.00 107.00   0.50    4.00    --  111.00 -94.00-180.00   60
 27  \w     79.00 112.00   0.50    4.00    --  111.00-125.00 150.00   66
 28  \w     41.00 132.00   0.50    4.00    --  111.00 -45.00  30.00  182
 29  \w    103.00 178.00   0.50    4.00    --  111.00  30.00 150.00  150
 30  \w     32.00  58.00   0.50    4.00    --  111.00 -94.00 -60.00   52
 31  \w     66.00 107.00   0.50    4.00    --  111.00 -94.00 -60.00   82
 32  \w     82.00 109.00   0.50    4.00    --  111.00 -61.00-150.00   54
 33  \w     43.00 112.00   0.50    4.00    --  111.00-125.00  90.00  138
 34  \w     67.00 107.00   0.50    4.00    --  111.00 -97.00-141.08   80
 35  \w     76.00 106.00   0.50    4.00    --  111.00 -94.00 150.00   60
 36  \w     55.00 107.00   0.50    4.00    --  111.00 -94.00 -30.00  104
 37  \w    114.00 139.00   0.50    4.00    --  111.00 125.00-150.00   50
;
_diffrn_measurement_device 'four-circle diffractometer'
_diffrn_measurement_device_type 'SuperNova, Dual, Cu at zero, AtlasS2'
_diffrn_measurement_method '\w scans'
_diffrn_orient_matrix_type 'CrysAlisPro convention (1999,Acta A55,543-557)'
_diffrn_orient_matrix_UB_11 0.0456442000
_diffrn_orient_matrix_UB_12 0.1097335000
_diffrn_orient_matrix_UB_13 -0.0053092000
_diffrn_orient_matrix_UB_21 0.1103002000
_diffrn_orient_matrix_UB_22 -0.0388013000
_diffrn_orient_matrix_UB_23 -0.0451570000
_diffrn_orient_matrix_UB_31 -0.0925029000
_diffrn_orient_matrix_UB_32 0.0053827000
_diffrn_orient_matrix_UB_33 -0.0742618000
_diffrn_radiation_monochromator mirror
_diffrn_radiation_probe x-ray
_diffrn_radiation_type 'Cu K\a'
_diffrn_radiation_wavelength 1.54184
_diffrn_reflns_av_R_equivalents 0.0261
_diffrn_reflns_av_unetI/netI 0.0304
_diffrn_reflns_Laue_measured_fraction_full 0.999
_diffrn_reflns_Laue_measured_fraction_max 0.984
_diffrn_reflns_limit_h_max 12
_diffrn_reflns_limit_h_min -12
_diffrn_reflns_limit_k_max 16
_diffrn_reflns_limit_k_min -16
_diffrn_reflns_limit_l_max 17
_diffrn_reflns_limit_l_min -22
_diffrn_reflns_number 26815
_diffrn_reflns_point_group_measured_fraction_full 0.999
_diffrn_reflns_point_group_measured_fraction_max 0.984
_diffrn_reflns_theta_full 67.684
_diffrn_reflns_theta_max 76.734
_diffrn_reflns_theta_min 2.497
_diffrn_source 'micro-focus sealed X-ray tube'
_diffrn_source_type 'SuperNova (Cu) X-ray Source'
_exptl_absorpt_coefficient_mu 2.283
_exptl_absorpt_correction_T_max 0.903
_exptl_absorpt_correction_T_min 0.687
_exptl_absorpt_correction_type analytical
_exptl_absorpt_process_details
;
CrysAlisPro 1.171.38.43 (Rigaku Oxford Diffraction, 2015)
Analytical numeric absorption correction using a multifaceted crystal
			model based on expressions derived by R.C. Clark & J.S. Reid.
(Clark, R. C. & Reid, J. S. (1995). Acta Cryst. A51, 887-897)
Empirical absorption correction using spherical harmonics,
 implemented in SCALE3 ABSPACK scaling algorithm.
;
_exptl_crystal_colour colourless
_exptl_crystal_colour_primary colourless
_exptl_crystal_density_diffrn 1.366
_exptl_crystal_description block
_exptl_crystal_F_000 1036
_exptl_crystal_size_max 0.254
_exptl_crystal_size_mid 0.179
_exptl_crystal_size_min 0.056
_refine_diff_density_max 0.819
_refine_diff_density_min -0.473
_refine_diff_density_rms 0.055
_refine_ls_extinction_method none
_refine_ls_goodness_of_fit_ref 1.019
_refine_ls_hydrogen_treatment constr
_refine_ls_matrix_type full
_refine_ls_number_parameters 772
_refine_ls_number_reflns 9990
_refine_ls_number_restraints 677
_refine_ls_restrained_S_all 1.046
_refine_ls_R_factor_all 0.0514
_refine_ls_R_factor_gt 0.0454
_refine_ls_shift/su_max 0.001
_refine_ls_shift/su_mean 0.000
_refine_ls_structure_factor_coef Fsqd
_refine_ls_weighting_details 'w=1/[\s^2^(Fo^2^)+(0.0688P)^2^+1.3219P] where P=(Fo^2^+2Fc^2^)/3'
_refine_ls_weighting_scheme calc
_refine_ls_wR_factor_gt 0.1205
_refine_ls_wR_factor_ref 0.1260
_reflns_Friedel_coverage 0.000
_reflns_number_gt 8795
_reflns_number_total 9990
_reflns_threshold_expression 'I > 2\s(I)'
_cod_data_source_file d5sc08693k2.cif
_cod_data_source_block jjw1725
_cod_depositor_comments 'Adding full bibliography for 1576791--1576804.cif.'
_cod_database_code 1576793
_shelx_shelxl_version_number 2018/3
_chemical_oxdiff_formula C42H53F6N7O6P2S2
_shelx_space_group_comment
;
The symmetry employed for this shelxl refinement is uniquely defined
by the following loop, which should always be used as a source of
symmetry information in preference to the above space-group names.
They are only intended as comments.
;
_reflns_odcompleteness_completeness 99.72
_reflns_odcompleteness_iscentric 1
_reflns_odcompleteness_theta 74.33
_olex2_refinement_description
;
1. Fixed Uiso
 At 1.2 times of:
  All C(H) groups, All C(H,H) groups
 At 1.5 times of:
  All C(H,H,H) groups
2. Restrained distances
 S2A-C40A \\sim S2B-C40B \\sim S2C-C40C
 with sigma of 0.02
 F5C-C40C \\sim F6C-C40C \\sim F4C-C40C \\sim F4B-C40B \\sim F4A-C40A \\sim
F5B-C40B \\sim F5A-C40A ~
 F6A-C40A \\sim F6B-C40B
 with sigma of 0.02
 S2C-O5C \\sim S2C-O6C \\sim S2B-O8A \\sim S2A-O8 \\sim S2B-O9A \\sim S2C-O4C
\\sim S2B-O7A \\sim S2A-O7 ~
 S2A-O9
 with sigma of 0.02
 N7B-C42B \\sim N7A-C42A
 with sigma of 0.02
 C41B-C42B \\sim C41A-C42A
 with sigma of 0.02
3. Uiso/Uaniso restraints and constraints
S2A \\sim F4A \\sim F5A \\sim F6A \\sim O7 \\sim O8 \\sim O9 \\sim C40A \\sim
S2C \\sim O4C \\sim F4C \\sim O5C \\sim F5C \\sim F6C \\sim O6C \\sim C40C
\\sim S2B \\sim F4B \\sim F5B \\sim F6B \\sim O7A \\sim O8A \\sim O9A \\sim
C40B: within 2A with sigma of 0.01 and sigma for terminal atoms of 0.02 within
2A
N7B \\sim C41B \\sim C42B \\sim N7A \\sim C41A \\sim C42A: within 2A with sigma
of 0.01 and sigma for terminal atoms of 0.02 within 2A
Uanis(C41B) \\sim Ueq, Uanis(N7B) \\sim Ueq, Uanis(C42B) \\sim Ueq: with sigma
of 0.01 and sigma for terminal atoms of 0.02
Uanis(O5C) \\sim Ueq: with sigma of 0.001 and sigma for terminal atoms of 0.002
4. Others
 Sof(N7B)=Sof(C41B)=Sof(H41A)=Sof(H41B)=Sof(H41C)=Sof(C42B)=1-FVAR(1)
 Sof(N7A)=Sof(C41A)=Sof(H41D)=Sof(H41E)=Sof(H41F)=Sof(C42A)=FVAR(1)
 Fixed Sof: S2A(0.525) F4A(0.525) F5A(0.525) F6A(0.525) O7(0.525) O8(0.525)
 O9(0.525) C40A(0.525) S2C(0.05) O4C(0.05) F4C(0.05) O5C(0.05) F5C(0.05)
 F6C(0.05) O6C(0.05) C40C(0.05) S2B(0.425) F4B(0.425) F5B(0.425) F6B(0.425)
 O7A(0.425) O8A(0.425) O9A(0.425) C40B(0.425)
5.a Ternary CH refined with riding coordinates:
 C4(H4), C9(H9), C15(H15), C20(H20), C26(H26)
5.b Secondary CH2 refined with riding coordinates:
 C23(H23A,H23B)
5.c Aromatic/amide H refined with riding coordinates:
 C27(H27), C28(H28), C30(H30), C33(H33), C34(H34), C36(H36), C37(H37)
5.d Idealised Me refined as rotating group:
 C5(H5A,H5B,H5C), C6(H6A,H6B,H6C), C7(H7A,H7B,H7C), C8(H8A,H8B,H8C), C10(H10A,
 H10B,H10C), C11(H11A,H11B,H11C), C16(H16A,H16B,H16C), C17(H17A,H17B,H17C),
 C18(H18A,H18B,H18C), C19(H19A,H19B,H19C), C21(H21A,H21B,H21C), C22(H22A,H22B,
 H22C), C41B(H41A,H41B,H41C), C41A(H41D,H41E,H41F)
;
_olex2_submission_special_instructions 'No special instructions were received'
_oxdiff_exptl_absorpt_empirical_details
;
Empirical correction (ABSPACK) includes:
- Absorption correction using spherical harmonics
- Frame scaling
;
_oxdiff_exptl_absorpt_empirical_full_max 1.213
_oxdiff_exptl_absorpt_empirical_full_min 0.820

loop_
_space_group_symop_operation_xyz
'x, y, z'
'-x, -y, -z'

loop_
_atom_site_label
_atom_site_type_symbol
_atom_site_fract_x
_atom_site_fract_y
_atom_site_fract_z
_atom_site_U_iso_or_equiv
_atom_site_adp_type
_atom_site_occupancy
_atom_site_site_symmetry_order
_atom_site_calc_flag
_atom_site_refinement_flags_posn
_atom_site_refinement_flags_adp
_atom_site_refinement_flags_occupancy
_atom_site_disorder_assembly
_atom_site_disorder_group
C1 C 0.69515(17) 0.78331(13) 0.81994(10) 0.0245(3) Uani 1 1 d . . . . .
N1 N 0.78740(14) 0.84122(11) 0.79586(8) 0.0229(3) Uani 1 1 d . . . . .
P1 P 0.58458(4) 0.68334(3) 0.77240(2) 0.02238(10) Uani 1 1 d . . . . .
P2 P 0.71670(4) 0.58755(3) 0.71024(2) 0.02240(10) Uani 1 1 d . . . . .
N2 N 0.68806(16) 0.81408(12) 0.89323(8) 0.0293(3) Uani 1 1 d . . . . .
C2 C 0.77718(19) 0.89168(15) 0.91555(11) 0.0306(4) Uani 1 1 d . . . . .
N3 N 0.80639(15) 0.39985(12) 0.74717(9) 0.0266(3) Uani 1 1 d . . . . .
C3 C 0.83906(17) 0.90892(13) 0.85458(10) 0.0263(3) Uani 1 1 d . . . . .
N4 N 0.60125(14) 0.40774(11) 0.76626(8) 0.0246(3) Uani 1 1 d . . . . .
C4 C 0.6045(2) 0.76405(19) 0.94250(12) 0.0445(5) Uani 1 1 d . . . . .
H4 H 0.539704 0.720464 0.908001 0.053 Uiso 1 1 calc R U . . .
C5 C 0.6879(3) 0.6933(2) 0.99071(15) 0.0632(8) Uani 1 1 d . . . . .
H5A H 0.737903 0.649536 0.958469 0.095 Uiso 1 1 calc R U . . .
H5B H 0.631102 0.651674 1.016444 0.095 Uiso 1 1 calc R U . . .
H5C H 0.748511 0.733120 1.028380 0.095 Uiso 1 1 calc R U . . .
N5 N -0.05302(18) 0.60889(16) 0.57550(11) 0.0448(5) Uani 1 1 d . . . . .
N6 N 0.20009(19) 1.17687(14) 0.82260(12) 0.0408(4) Uani 1 1 d . . . . .
C6 C 0.5251(3) 0.8400(3) 0.98572(15) 0.0593(7) Uani 1 1 d . . . . .
H6A H 0.581487 0.872377 1.029151 0.089 Uiso 1 1 calc R U . . .
H6B H 0.452093 0.804809 1.003490 0.089 Uiso 1 1 calc R U . . .
H6C H 0.490574 0.891516 0.952295 0.089 Uiso 1 1 calc R U . . .
C7 C 0.8017(2) 0.9436(2) 0.99304(12) 0.0472(6) Uani 1 1 d . . . . .
H7A H 0.873722 0.992763 0.995171 0.071 Uiso 1 1 calc R U . . .
H7B H 0.825246 0.893443 1.029819 0.071 Uiso 1 1 calc R U . . .
H7C H 0.722300 0.978664 1.005011 0.071 Uiso 1 1 calc R U . . .
C8 C 0.94858(19) 0.98182(14) 0.85189(11) 0.0312(4) Uani 1 1 d . . . . .
H8A H 1.032471 0.948252 0.864118 0.047 Uiso 1 1 calc R U . . .
H8B H 0.941614 1.039492 0.888716 0.047 Uiso 1 1 calc R U . . .
H8C H 0.943722 1.005691 0.801076 0.047 Uiso 1 1 calc R U . . .
C9 C 0.82509(17) 0.83278(13) 0.71809(10) 0.0255(3) Uani 1 1 d . . . . .
H9 H 0.772984 0.774932 0.690015 0.031 Uiso 1 1 calc R U . . .
C10 C 0.96871(19) 0.80559(15) 0.71842(12) 0.0327(4) Uani 1 1 d . . . . .
H10A H 1.023831 0.863383 0.740515 0.049 Uiso 1 1 calc R U . . .
H10B H 0.986681 0.788447 0.666466 0.049 Uiso 1 1 calc R U . . .
H10C H 0.988152 0.747419 0.748478 0.049 Uiso 1 1 calc R U . . .
C11 C 0.7858(2) 0.92690(15) 0.67657(11) 0.0325(4) Uani 1 1 d . . . . .
H11A H 0.702767 0.952386 0.691618 0.049 Uiso 1 1 calc R U . . .
H11B H 0.775187 0.909425 0.621910 0.049 Uiso 1 1 calc R U . . .
H11C H 0.854102 0.979197 0.689579 0.049 Uiso 1 1 calc R U . . .
C12 C 0.69963(17) 0.46026(13) 0.74271(9) 0.0238(3) Uani 1 1 d . . . . .
C13 C 0.64661(19) 0.31427(14) 0.78615(10) 0.0289(4) Uani 1 1 d . . . . .
C14 C 0.77479(19) 0.30936(14) 0.77435(11) 0.0297(4) Uani 1 1 d . . . . .
C15 C 0.46662(17) 0.44623(14) 0.76997(10) 0.0271(4) Uani 1 1 d . . . . .
H15 H 0.460122 0.509962 0.743242 0.033 Uiso 1 1 calc R U . . .
C16 C 0.4450(2) 0.47497(17) 0.85171(12) 0.0371(4) Uani 1 1 d . . . . .
H16A H 0.360942 0.509312 0.852626 0.056 Uiso 1 1 calc R U . . .
H16B H 0.516034 0.520304 0.875860 0.056 Uiso 1 1 calc R U . . .
H16C H 0.444226 0.413735 0.879138 0.056 Uiso 1 1 calc R U . . .
C17 C 0.36241(19) 0.37317(16) 0.72787(12) 0.0350(4) Uani 1 1 d . . . . .
H17A H 0.343035 0.320936 0.761004 0.052 Uiso 1 1 calc R U . . .
H17B H 0.394973 0.341317 0.682698 0.052 Uiso 1 1 calc R U . . .
H17C H 0.282384 0.410416 0.712906 0.052 Uiso 1 1 calc R U . . .
C18 C 0.5669(2) 0.23356(16) 0.81345(13) 0.0383(4) Uani 1 1 d . . . . .
H18A H 0.517943 0.194854 0.770055 0.057 Uiso 1 1 calc R U . . .
H18B H 0.505392 0.264583 0.845751 0.057 Uiso 1 1 calc R U . . .
H18C H 0.625074 0.188228 0.842486 0.057 Uiso 1 1 calc R U . . .
C19 C 0.8661(2) 0.22382(17) 0.78807(14) 0.0412(5) Uani 1 1 d . . . . .
H19A H 0.830199 0.178370 0.821346 0.062 Uiso 1 1 calc R U . . .
H19B H 0.951532 0.250326 0.812057 0.062 Uiso 1 1 calc R U . . .
H19C H 0.876639 0.186511 0.739833 0.062 Uiso 1 1 calc R U . . .
C20 C 0.93526(18) 0.42892(16) 0.72465(12) 0.0343(4) Uani 1 1 d . . . . .
H20 H 0.919411 0.493321 0.699400 0.041 Uiso 1 1 calc R U . . .
C21 C 1.0338(2) 0.4556(2) 0.79266(16) 0.0551(7) Uani 1 1 d . . . . .
H21A H 0.995944 0.504799 0.827186 0.083 Uiso 1 1 calc R U . . .
H21B H 1.112469 0.484874 0.776578 0.083 Uiso 1 1 calc R U . . .
H21C H 1.057260 0.394411 0.818570 0.083 Uiso 1 1 calc R U . . .
C22 C 0.9791(2) 0.3541(2) 0.66501(15) 0.0472(5) Uani 1 1 d . . . . .
H22A H 1.008486 0.292147 0.688167 0.071 Uiso 1 1 calc R U . . .
H22B H 1.051502 0.383757 0.642840 0.071 Uiso 1 1 calc R U . . .
H22C H 0.905665 0.338096 0.625379 0.071 Uiso 1 1 calc R U . . .
C23 C 0.61802(17) 0.57697(13) 0.61517(9) 0.0246(3) Uani 1 1 d . . . . .
H23A H 0.646704 0.632104 0.586331 0.030 Uiso 1 1 calc R U . . .
H23B H 0.640532 0.512353 0.588682 0.030 Uiso 1 1 calc R U . . .
C24 C 0.47128(17) 0.58088(13) 0.61109(9) 0.0231(3) Uani 1 1 d . . . . .
C25 C 0.41034(17) 0.66443(13) 0.64477(9) 0.0235(3) Uani 1 1 d . . . . .
C26 C 0.49673(16) 0.74657(13) 0.68906(9) 0.0229(3) Uani 1 1 d . . . . .
H26 H 0.563049 0.768422 0.656934 0.028 Uiso 1 1 calc R U . . .
C27 C 0.39437(18) 0.50262(14) 0.57133(10) 0.0264(3) Uani 1 1 d . . . . .
H27 H 0.435439 0.444959 0.550344 0.032 Uiso 1 1 calc R U . . .
C28 C 0.25889(18) 0.50816(14) 0.56216(10) 0.0281(4) Uani 1 1 d . . . . .
H28 H 0.207116 0.455353 0.534193 0.034 Uiso 1 1 calc R U . . .
C29 C 0.19944(18) 0.59195(14) 0.59438(10) 0.0278(4) Uani 1 1 d . . . . .
C30 C 0.27466(17) 0.66965(14) 0.63675(10) 0.0260(3) Uani 1 1 d . . . . .
H30 H 0.232991 0.725483 0.659814 0.031 Uiso 1 1 calc R U . . .
C31 C 0.05908(19) 0.60071(16) 0.58365(11) 0.0339(4) Uani 1 1 d . . . . .
C32 C 0.42692(16) 0.83897(13) 0.71804(10) 0.0231(3) Uani 1 1 d . . . . .
C33 C 0.42938(17) 0.92730(14) 0.68013(10) 0.0257(3) Uani 1 1 d . . . . .
H33 H 0.472746 0.927746 0.636248 0.031 Uiso 1 1 calc R U . . .
C34 C 0.36902(18) 1.01445(14) 0.70599(11) 0.0284(4) Uani 1 1 d . . . . .
H34 H 0.370845 1.074203 0.679936 0.034 Uiso 1 1 calc R U . . .
C35 C 0.30593(17) 1.01343(13) 0.77034(10) 0.0266(3) Uani 1 1 d . . . . .
C36 C 0.30091(17) 0.92513(14) 0.80821(10) 0.0271(3) Uani 1 1 d . . . . .
H36 H 0.257036 0.924608 0.851899 0.032 Uiso 1 1 calc R U . . .
C37 C 0.36046(17) 0.83853(13) 0.78146(10) 0.0259(3) Uani 1 1 d . . . . .
H37 H 0.356003 0.778180 0.806560 0.031 Uiso 1 1 calc R U . . .
C38 C 0.24562(19) 1.10411(14) 0.79886(11) 0.0313(4) Uani 1 1 d . . . . .
S2A S 0.9072(2) 0.26120(11) 1.05080(9) 0.0509(4) Uani 0.525 1 d D U P A -1
F4A F 0.7142(10) 0.3615(6) 0.9690(5) 0.088(3) Uani 0.525 1 d D U P A -1
F5A F 0.8188(5) 0.4473(4) 1.0511(2) 0.0674(13) Uani 0.525 1 d D U P A -1
F6A F 0.9071(5) 0.3997(3) 0.9536(2) 0.0670(10) Uani 0.525 1 d D U P A -1
O7 O 1.0229(12) 0.3056(15) 1.0937(9) 0.064(3) Uani 0.525 1 d D U P A -1
O8 O 0.8086(5) 0.2364(5) 1.0973(3) 0.0819(14) Uani 0.525 1 d D U P A -1
O9 O 0.9280(7) 0.1898(3) 0.9908(3) 0.0931(16) Uani 0.525 1 d D U P A -1
C40A C 0.8358(9) 0.3698(6) 1.0039(5) 0.0441(14) Uani 0.525 1 d D U P A -1
S2C S 0.8174(12) 0.2774(9) 1.0366(6) 0.0415(16) Uani 0.05 1 d D U P B -3
O4C O 0.740(5) 0.289(4) 0.9653(19) 0.059(5) Uani 0.05 1 d D U P B -3
F4C F 1.067(4) 0.314(4) 1.095(2) 0.051(5) Uani 0.05 1 d D U P B -3
O5C O 0.854(8) 0.185(3) 1.069(4) 0.057(4) Uani 0.05 1 d D U P B -3
F5C F 1.018(4) 0.280(3) 0.9722(18) 0.071(5) Uani 0.05 1 d D U P B -3
F6C F 0.984(4) 0.424(2) 1.0281(18) 0.062(4) Uani 0.05 1 d D U P B -3
O6C O 0.738(4) 0.292(4) 1.096(2) 0.057(5) Uani 0.05 1 d D U P B -3
C40C C 0.983(2) 0.325(2) 1.0346(18) 0.051(2) Uani 0.05 1 d D U P B -3
S2B S 0.88178(18) 0.28211(13) 1.08020(12) 0.0433(4) Uani 0.425 1 d D U P C -2
F4B F 0.7307(8) 0.3319(5) 0.9618(4) 0.0455(13) Uani 0.425 1 d D U P C -2
F5B F 0.8633(6) 0.4572(4) 1.0233(3) 0.0695(16) Uani 0.425 1 d D U P C -2
F6B F 0.9343(6) 0.3405(6) 0.9504(3) 0.0871(16) Uani 0.425 1 d D U P C -2
O7A O 1.0171(13) 0.3020(16) 1.1072(10) 0.050(2) Uani 0.425 1 d D U P C -2
O8A O 0.7868(5) 0.3188(5) 1.1262(3) 0.0631(12) Uani 0.425 1 d D U P C -2
O9A O 0.8548(10) 0.1810(4) 1.0435(5) 0.083(2) Uani 0.425 1 d D U P C -2
C40B C 0.8468(12) 0.3601(8) 1.0003(6) 0.0486(18) Uani 0.425 1 d D U P C -2
S1 S 0.45156(6) 0.77255(4) 0.44331(3) 0.03702(13) Uani 1 1 d . . . . .
O1 O 0.38327(19) 0.67803(12) 0.42147(11) 0.0518(4) Uani 1 1 d . . . . .
F1 F 0.23410(17) 0.86318(11) 0.39791(9) 0.0587(4) Uani 1 1 d . . . . .
O2 O 0.53335(17) 0.77664(13) 0.51494(9) 0.0462(4) Uani 1 1 d . . . . .
F2 F 0.25314(17) 0.82968(14) 0.51444(9) 0.0626(4) Uani 1 1 d . . . . .
O3 O 0.5086(2) 0.81630(15) 0.38383(10) 0.0573(5) Uani 1 1 d . . . . .
F3 F 0.36299(19) 0.95241(11) 0.48115(10) 0.0636(5) Uani 1 1 d . . . . .
C39 C 0.3192(3) 0.85890(17) 0.46063(12) 0.0426(5) Uani 1 1 d . . . . .
N7B N 1.099(3) 1.095(2) 0.5467(16) 0.124(7) Uani 0.197(6) 1 d D U P D -1
C41B C 0.9475(19) 0.9965(18) 0.4167(11) 0.084(3) Uani 0.197(6) 1 d D U P D -1
H41A H 0.996179 0.993040 0.372843 0.125 Uiso 0.197(6) 1 calc R U P D -1
H41B H 0.872254 1.041021 0.407684 0.125 Uiso 0.197(6) 1 calc R U P D -1
H41C H 0.916621 0.928598 0.424681 0.125 Uiso 0.197(6) 1 calc R U P D -1
C42B C 1.0435(13) 1.0412(12) 0.4916(9) 0.059(3) Uani 0.197(6) 1 d D U P D -1
N7A N 0.9415(4) 0.9388(4) 0.3619(3) 0.0942(15) Uani 0.803(6) 1 d D U P D 1
C41A C 0.8511(6) 0.8419(5) 0.4650(3) 0.0915(18) Uani 0.803(6) 1 d D U P D 1
H41D H 0.878650 0.771557 0.457428 0.137 Uiso 0.803(6) 1 calc R U P D 1
H41E H 0.755228 0.844775 0.457069 0.137 Uiso 0.803(6) 1 calc R U P D 1
H41F H 0.883143 0.868578 0.516613 0.137 Uiso 0.803(6) 1 calc R U P D 1
C42A C 0.9056(4) 0.9028(3) 0.4110(2) 0.0557(9) Uani 0.803(6) 1 d D U P D 1

loop_
_atom_site_aniso_label
_atom_site_aniso_U_11
_atom_site_aniso_U_22
_atom_site_aniso_U_33
_atom_site_aniso_U_23
_atom_site_aniso_U_13
_atom_site_aniso_U_12
C1 0.0247(8) 0.0247(8) 0.0231(8) -0.0001(6) 0.0003(6) -0.0020(6)
N1 0.0216(7) 0.0206(6) 0.0252(7) 0.0006(5) -0.0009(5) -0.0017(5)
P1 0.0228(2) 0.0210(2) 0.0227(2) -0.00074(15) 0.00228(15) -0.00295(15)
P2 0.0214(2) 0.0214(2) 0.0242(2) 0.00065(15) 0.00271(15) -0.00216(15)
N2 0.0309(8) 0.0328(8) 0.0230(7) -0.0019(6) 0.0017(6) -0.0067(6)
C2 0.0294(9) 0.0322(9) 0.0277(9) -0.0030(7) -0.0027(7) -0.0042(7)
N3 0.0253(7) 0.0251(7) 0.0287(7) -0.0001(6) 0.0018(6) -0.0004(6)
C3 0.0246(8) 0.0237(8) 0.0281(8) -0.0012(7) -0.0047(6) 0.0000(6)
N4 0.0247(7) 0.0245(7) 0.0241(7) 0.0027(5) 0.0013(5) -0.0031(6)
C4 0.0555(13) 0.0523(13) 0.0255(9) -0.0056(9) 0.0106(9) -0.0266(11)
C5 0.094(2) 0.0590(16) 0.0380(12) 0.0127(11) 0.0082(13) -0.0230(15)
N5 0.0285(9) 0.0554(12) 0.0459(10) -0.0170(9) -0.0004(7) -0.0058(8)
N6 0.0413(10) 0.0289(9) 0.0537(11) 0.0001(8) 0.0136(8) 0.0038(7)
C6 0.0530(15) 0.086(2) 0.0394(12) -0.0181(13) 0.0204(11) -0.0243(14)
C7 0.0493(13) 0.0581(14) 0.0304(10) -0.0117(10) 0.0004(9) -0.0207(11)
C8 0.0290(9) 0.0260(9) 0.0364(10) -0.0020(7) -0.0022(7) -0.0049(7)
C9 0.0262(8) 0.0237(8) 0.0262(8) 0.0004(6) 0.0027(6) -0.0036(6)
C10 0.0273(9) 0.0319(9) 0.0386(10) -0.0031(8) 0.0063(7) -0.0013(7)
C11 0.0349(10) 0.0304(9) 0.0318(9) 0.0073(7) -0.0001(7) -0.0049(7)
C12 0.0233(8) 0.0234(8) 0.0239(8) -0.0005(6) 0.0010(6) -0.0017(6)
C13 0.0343(9) 0.0246(8) 0.0271(8) 0.0034(7) 0.0002(7) -0.0017(7)
C14 0.0343(9) 0.0240(8) 0.0297(9) 0.0022(7) 0.0000(7) 0.0019(7)
C15 0.0232(8) 0.0277(8) 0.0312(9) 0.0037(7) 0.0055(7) -0.0024(7)
C16 0.0408(11) 0.0391(11) 0.0338(10) 0.0041(8) 0.0131(8) -0.0025(8)
C17 0.0263(9) 0.0350(10) 0.0431(11) 0.0059(8) 0.0013(8) -0.0095(7)
C18 0.0450(11) 0.0293(9) 0.0408(11) 0.0087(8) 0.0026(9) -0.0069(8)
C19 0.0439(12) 0.0322(10) 0.0475(12) 0.0089(9) 0.0025(9) 0.0093(9)
C20 0.0246(9) 0.0337(10) 0.0446(11) -0.0019(8) 0.0066(8) -0.0001(7)
C21 0.0316(11) 0.0740(18) 0.0564(15) -0.0160(13) 0.0045(10) -0.0103(11)
C22 0.0444(12) 0.0477(13) 0.0503(13) -0.0069(10) 0.0160(10) -0.0041(10)
C23 0.0260(8) 0.0241(8) 0.0238(8) 0.0006(6) 0.0037(6) -0.0002(6)
C24 0.0256(8) 0.0233(8) 0.0202(7) 0.0016(6) 0.0023(6) -0.0022(6)
C25 0.0246(8) 0.0229(8) 0.0224(8) 0.0011(6) 0.0019(6) -0.0038(6)
C26 0.0226(8) 0.0216(8) 0.0241(8) 0.0001(6) 0.0021(6) -0.0028(6)
C27 0.0313(9) 0.0243(8) 0.0228(8) -0.0008(6) 0.0023(6) -0.0024(7)
C28 0.0304(9) 0.0281(9) 0.0245(8) -0.0028(7) 0.0015(7) -0.0079(7)
C29 0.0250(8) 0.0309(9) 0.0263(8) -0.0010(7) 0.0003(7) -0.0056(7)
C30 0.0245(8) 0.0261(8) 0.0263(8) -0.0015(6) 0.0013(6) -0.0024(6)
C31 0.0301(10) 0.0372(10) 0.0317(9) -0.0097(8) 0.0004(7) -0.0061(8)
C32 0.0201(7) 0.0217(8) 0.0261(8) -0.0010(6) -0.0009(6) -0.0038(6)
C33 0.0243(8) 0.0269(8) 0.0254(8) 0.0022(6) 0.0011(6) -0.0028(6)
C34 0.0269(8) 0.0244(8) 0.0333(9) 0.0041(7) 0.0005(7) -0.0023(7)
C35 0.0234(8) 0.0223(8) 0.0329(9) -0.0006(7) 0.0004(7) -0.0015(6)
C36 0.0241(8) 0.0262(8) 0.0310(9) -0.0005(7) 0.0058(7) -0.0028(6)
C37 0.0254(8) 0.0225(8) 0.0299(8) 0.0019(6) 0.0043(7) -0.0034(6)
C38 0.0284(9) 0.0274(9) 0.0383(10) 0.0022(7) 0.0056(7) -0.0021(7)
S2A 0.0825(12) 0.0315(7) 0.0408(7) 0.0055(5) 0.0148(7) -0.0118(6)
F4A 0.084(4) 0.082(5) 0.084(3) -0.004(3) -0.038(3) -0.012(3)
F5A 0.079(3) 0.064(3) 0.051(2) -0.0164(18) -0.0115(17) 0.035(2)
F6A 0.099(3) 0.0476(18) 0.062(2) 0.0244(17) 0.0287(18) -0.0090(19)
O7 0.047(4) 0.054(4) 0.089(7) 0.016(5) 0.005(4) -0.001(3)
O8 0.082(3) 0.103(4) 0.065(3) 0.042(3) 0.009(2) -0.042(3)
O9 0.169(5) 0.0382(19) 0.067(3) -0.0104(19) 0.003(3) 0.010(3)
C40A 0.055(3) 0.045(3) 0.031(2) 0.002(2) 0.000(2) -0.011(2)
S2C 0.043(3) 0.045(3) 0.034(3) 0.009(3) -0.007(3) -0.025(3)
O4C 0.066(9) 0.053(9) 0.054(9) 0.005(9) -0.006(8) -0.013(9)
F4C 0.056(9) 0.040(8) 0.052(9) -0.008(8) -0.008(9) -0.007(9)
O5C 0.059(5) 0.056(5) 0.057(5) 0.006(2) 0.007(2) -0.001(2)
F5C 0.102(9) 0.058(8) 0.054(8) 0.001(8) 0.016(8) -0.010(8)
F6C 0.074(7) 0.056(7) 0.053(7) 0.007(7) -0.004(7) -0.014(7)
O6C 0.055(9) 0.060(9) 0.056(9) 0.015(8) 0.009(8) -0.016(9)
C40C 0.066(4) 0.045(4) 0.042(4) 0.006(4) 0.004(4) -0.012(4)
S2B 0.0490(9) 0.0313(8) 0.0517(10) 0.0136(7) 0.0088(8) -0.0020(6)
F4B 0.052(2) 0.038(3) 0.041(2) 0.007(2) -0.0178(17) -0.006(2)
F5B 0.086(4) 0.039(2) 0.078(4) 0.025(2) -0.020(3) -0.018(2)
F6B 0.105(4) 0.118(4) 0.040(2) 0.007(3) 0.020(2) -0.026(4)
O7A 0.051(5) 0.048(4) 0.050(4) 0.016(3) -0.010(3) 0.014(4)
O8A 0.055(3) 0.070(3) 0.072(3) 0.020(3) 0.032(2) -0.006(2)
O9A 0.099(4) 0.039(3) 0.112(6) -0.002(3) 0.014(5) -0.016(3)
C40B 0.058(3) 0.047(3) 0.038(3) 0.002(3) -0.003(3) -0.018(3)
S1 0.0538(3) 0.0267(2) 0.0333(2) 0.00757(18) 0.0130(2) 0.0040(2)
O1 0.0699(12) 0.0247(7) 0.0623(11) 0.0032(7) 0.0146(9) 0.0025(7)
F1 0.0735(10) 0.0423(8) 0.0543(8) 0.0080(6) -0.0181(7) 0.0088(7)
O2 0.0494(9) 0.0504(9) 0.0415(8) 0.0184(7) 0.0076(7) 0.0089(7)
F2 0.0655(10) 0.0705(10) 0.0568(9) 0.0143(8) 0.0205(7) 0.0260(8)
O3 0.0829(14) 0.0525(10) 0.0422(9) 0.0148(8) 0.0237(9) -0.0054(9)
F3 0.0884(12) 0.0292(7) 0.0657(10) -0.0087(6) -0.0129(8) 0.0109(7)
C39 0.0595(14) 0.0306(10) 0.0354(10) 0.0023(8) -0.0027(10) 0.0091(9)
N7B 0.102(12) 0.133(13) 0.129(13) 0.004(12) -0.006(11) 0.047(10)
C41B 0.066(5) 0.092(5) 0.093(5) 0.013(5) 0.005(5) 0.000(5)
C42B 0.042(5) 0.061(6) 0.070(6) 0.001(5) -0.011(5) 0.001(5)
N7A 0.0529(19) 0.115(3) 0.116(3) 0.042(3) -0.005(2) -0.007(2)
C41A 0.103(4) 0.102(4) 0.088(3) 0.044(3) 0.060(3) 0.035(3)
C42A 0.0378(16) 0.070(2) 0.060(2) 0.0185(19) 0.0004(16) -0.0007(15)

loop_
_atom_type_symbol
_atom_type_description
_atom_type_scat_dispersion_real
_atom_type_scat_dispersion_imag
_atom_type_scat_source
C C 0.0181 0.0091 'International Tables Vol C Tables 4.2.6.8 and 6.1.1.4'
H H 0.0000 0.0000 'International Tables Vol C Tables 4.2.6.8 and 6.1.1.4'
F F 0.0727 0.0534 'International Tables Vol C Tables 4.2.6.8 and 6.1.1.4'
N N 0.0311 0.0180 'International Tables Vol C Tables 4.2.6.8 and 6.1.1.4'
O O 0.0492 0.0322 'International Tables Vol C Tables 4.2.6.8 and 6.1.1.4'
P P 0.2955 0.4335 'International Tables Vol C Tables 4.2.6.8 and 6.1.1.4'
S S 0.3331 0.5567 'International Tables Vol C Tables 4.2.6.8 and 6.1.1.4'

loop_
_exptl_crystal_face_index_h
_exptl_crystal_face_index_k
_exptl_crystal_face_index_l
_exptl_crystal_face_perp_dist
4 -1 -10 0.0658
0 0 11 0.0841
-7 2 0 0.1266
-3 -1 -9 0.0780
0 -9 3 0.0037
0 9 -2 0.0435
0 -3 5 0.0484
-3 -5 1 0.0756
2 5 -4 0.0639
-2 1 -5 0.0775
4 -2 -5 0.0450

loop_
_geom_angle_atom_site_label_1
_geom_angle_atom_site_label_2
_geom_angle_atom_site_label_3
_geom_angle
_geom_angle_site_symmetry_1
_geom_angle_site_symmetry_3
_geom_angle_publ_flag
N1 C1 P1 132.75(13) . . ?
N1 C1 N2 107.27(15) . . ?
N2 C1 P1 119.93(13) . . ?
C1 N1 C3 109.09(15) . . ?
C1 N1 C9 124.70(14) . . ?
C3 N1 C9 126.21(15) . . ?
C1 P1 P2 102.59(6) . . ?
C1 P1 C26 102.98(8) . . ?
C26 P1 P2 98.08(6) . . ?
C12 P2 P1 105.12(6) . . ?
C12 P2 C23 102.65(8) . . ?
C23 P2 P1 99.23(6) . . ?
C1 N2 C2 109.28(16) . . ?
C1 N2 C4 124.15(16) . . ?
C2 N2 C4 126.36(16) . . ?
N2 C2 C7 125.41(19) . . ?
C3 C2 N2 107.04(16) . . ?
C3 C2 C7 127.53(18) . . ?
C12 N3 C14 109.30(16) . . ?
C12 N3 C20 123.98(16) . . ?
C14 N3 C20 126.71(16) . . ?
N1 C3 C8 125.46(17) . . ?
C2 C3 N1 107.33(16) . . ?
C2 C3 C8 127.09(17) . . ?
C12 N4 C13 109.23(15) . . ?
C12 N4 C15 124.56(15) . . ?
C13 N4 C15 126.21(15) . . ?
N2 C4 H4 106.5 . . ?
N2 C4 C5 109.3(2) . . ?
N2 C4 C6 112.2(2) . . ?
C5 C4 H4 106.5 . . ?
C5 C4 C6 115.3(2) . . ?
C6 C4 H4 106.5 . . ?
C4 C5 H5A 109.5 . . ?
C4 C5 H5B 109.5 . . ?
C4 C5 H5C 109.5 . . ?
H5A C5 H5B 109.5 . . ?
H5A C5 H5C 109.5 . . ?
H5B C5 H5C 109.5 . . ?
C4 C6 H6A 109.5 . . ?
C4 C6 H6B 109.5 . . ?
C4 C6 H6C 109.5 . . ?
H6A C6 H6B 109.5 . . ?
H6A C6 H6C 109.5 . . ?
H6B C6 H6C 109.5 . . ?
C2 C7 H7A 109.5 . . ?
C2 C7 H7B 109.5 . . ?
C2 C7 H7C 109.5 . . ?
H7A C7 H7B 109.5 . . ?
H7A C7 H7C 109.5 . . ?
H7B C7 H7C 109.5 . . ?
C3 C8 H8A 109.5 . . ?
C3 C8 H8B 109.5 . . ?
C3 C8 H8C 109.5 . . ?
H8A C8 H8B 109.5 . . ?
H8A C8 H8C 109.5 . . ?
H8B C8 H8C 109.5 . . ?
N1 C9 H9 106.6 . . ?
N1 C9 C10 111.38(14) . . ?
N1 C9 C11 111.25(15) . . ?
C10 C9 H9 106.6 . . ?
C10 C9 C11 113.90(16) . . ?
C11 C9 H9 106.6 . . ?
C9 C10 H10A 109.5 . . ?
C9 C10 H10B 109.5 . . ?
C9 C10 H10C 109.5 . . ?
H10A C10 H10B 109.5 . . ?
H10A C10 H10C 109.5 . . ?
H10B C10 H10C 109.5 . . ?
C9 C11 H11A 109.5 . . ?
C9 C11 H11B 109.5 . . ?
C9 C11 H11C 109.5 . . ?
H11A C11 H11B 109.5 . . ?
H11A C11 H11C 109.5 . . ?
H11B C11 H11C 109.5 . . ?
N3 C12 P2 118.13(13) . . ?
N4 C12 P2 134.88(13) . . ?
N4 C12 N3 106.99(15) . . ?
N4 C13 C18 125.52(18) . . ?
C14 C13 N4 107.39(16) . . ?
C14 C13 C18 127.07(18) . . ?
N3 C14 C19 125.50(18) . . ?
C13 C14 N3 107.08(16) . . ?
C13 C14 C19 127.42(18) . . ?
N4 C15 H15 106.8 . . ?
N4 C15 C16 110.60(15) . . ?
N4 C15 C17 111.97(15) . . ?
C16 C15 H15 106.8 . . ?
C16 C15 C17 113.48(16) . . ?
C17 C15 H15 106.8 . . ?
C15 C16 H16A 109.5 . . ?
C15 C16 H16B 109.5 . . ?
C15 C16 H16C 109.5 . . ?
H16A C16 H16B 109.5 . . ?
H16A C16 H16C 109.5 . . ?
H16B C16 H16C 109.5 . . ?
C15 C17 H17A 109.5 . . ?
C15 C17 H17B 109.5 . . ?
C15 C17 H17C 109.5 . . ?
H17A C17 H17B 109.5 . . ?
H17A C17 H17C 109.5 . . ?
H17B C17 H17C 109.5 . . ?
C13 C18 H18A 109.5 . . ?
C13 C18 H18B 109.5 . . ?
C13 C18 H18C 109.5 . . ?
H18A C18 H18B 109.5 . . ?
H18A C18 H18C 109.5 . . ?
H18B C18 H18C 109.5 . . ?
C14 C19 H19A 109.5 . . ?
C14 C19 H19B 109.5 . . ?
C14 C19 H19C 109.5 . . ?
H19A C19 H19B 109.5 . . ?
H19A C19 H19C 109.5 . . ?
H19B C19 H19C 109.5 . . ?
N3 C20 H20 105.4 . . ?
N3 C20 C21 111.26(18) . . ?
N3 C20 C22 112.11(17) . . ?
C21 C20 H20 105.4 . . ?
C21 C20 C22 116.19(19) . . ?
C22 C20 H20 105.4 . . ?
C20 C21 H21A 109.5 . . ?
C20 C21 H21B 109.5 . . ?
C20 C21 H21C 109.5 . . ?
H21A C21 H21B 109.5 . . ?
H21A C21 H21C 109.5 . . ?
H21B C21 H21C 109.5 . . ?
C20 C22 H22A 109.5 . . ?
C20 C22 H22B 109.5 . . ?
C20 C22 H22C 109.5 . . ?
H22A C22 H22B 109.5 . . ?
H22A C22 H22C 109.5 . . ?
H22B C22 H22C 109.5 . . ?
P2 C23 H23A 107.8 . . ?
P2 C23 H23B 107.8 . . ?
H23A C23 H23B 107.1 . . ?
C24 C23 P2 118.22(12) . . ?
C24 C23 H23A 107.8 . . ?
C24 C23 H23B 107.8 . . ?
C25 C24 C23 120.58(15) . . ?
C27 C24 C23 119.76(16) . . ?
C27 C24 C25 119.63(16) . . ?
C24 C25 C26 118.18(15) . . ?
C30 C25 C24 119.86(16) . . ?
C30 C25 C26 121.95(16) . . ?
P1 C26 H26 108.8 . . ?
C25 C26 P1 104.99(11) . . ?
C25 C26 H26 108.8 . . ?
C32 C26 P1 109.09(11) . . ?
C32 C26 C25 116.03(14) . . ?
C32 C26 H26 108.8 . . ?
C24 C27 H27 119.6 . . ?
C28 C27 C24 120.72(17) . . ?
C28 C27 H27 119.6 . . ?
C27 C28 H28 120.4 . . ?
C27 C28 C29 119.28(16) . . ?
C29 C28 H28 120.4 . . ?
C28 C29 C30 120.92(17) . . ?
C28 C29 C31 120.20(16) . . ?
C30 C29 C31 118.88(17) . . ?
C25 C30 C29 119.54(17) . . ?
C25 C30 H30 120.2 . . ?
C29 C30 H30 120.2 . . ?
N5 C31 C29 179.2(2) . . ?
C33 C32 C26 118.92(16) . . ?
C37 C32 C26 121.91(15) . . ?
C37 C32 C33 119.17(16) . . ?
C32 C33 H33 119.7 . . ?
C34 C33 C32 120.67(17) . . ?
C34 C33 H33 119.7 . . ?
C33 C34 H34 120.3 . . ?
C33 C34 C35 119.42(17) . . ?
C35 C34 H34 120.3 . . ?
C34 C35 C36 120.56(17) . . ?
C34 C35 C38 119.98(17) . . ?
C36 C35 C38 119.46(17) . . ?
C35 C36 H36 120.3 . . ?
C37 C36 C35 119.44(17) . . ?
C37 C36 H36 120.3 . . ?
C32 C37 H37 119.6 . . ?
C36 C37 C32 120.71(16) . . ?
C36 C37 H37 119.6 . . ?
N6 C38 C35 178.5(2) . . ?
O7 S2A O8 112.9(7) . . ?
O7 S2A C40A 101.6(8) . . ?
O8 S2A C40A 102.3(4) . . ?
O9 S2A O7 115.8(9) . . ?
O9 S2A O8 117.0(4) . . ?
O9 S2A C40A 104.4(3) . . ?
F4A C40A S2A 118.6(7) . . ?
F5A C40A S2A 113.1(6) . . ?
F5A C40A F4A 98.1(7) . . ?
F5A C40A F6A 108.2(7) . . ?
F6A C40A S2A 112.1(6) . . ?
F6A C40A F4A 105.6(8) . . ?
O4C S2C C40C 110(3) . . ?
O5C S2C O4C 127(4) . . ?
O5C S2C C40C 97(4) . . ?
O6C S2C O4C 110(3) . . ?
O6C S2C O5C 85(4) . . ?
O6C S2C C40C 128(2) . . ?
F4C C40C S2C 117(3) . . ?
F4C C40C F6C 103(3) . . ?
F5C C40C S2C 104(2) . . ?
F5C C40C F4C 114(4) . . ?
F5C C40C F6C 108(3) . . ?
F6C C40C S2C 111(2) . . ?
O7A S2B O9A 114.2(10) . . ?
O7A S2B C40B 104.7(9) . . ?
O8A S2B O7A 118.0(9) . . ?
O8A S2B O9A 114.9(5) . . ?
O8A S2B C40B 100.3(4) . . ?
O9A S2B C40B 101.3(5) . . ?
F4B C40B S2B 109.1(7) . . ?
F4B C40B F6B 104.6(9) . . ?
F5B C40B S2B 110.3(7) . . ?
F5B C40B F4B 117.0(9) . . ?
F5B C40B F6B 105.8(9) . . ?
F6B C40B S2B 109.8(7) . . ?
O1 S1 O2 115.16(11) . . ?
O1 S1 C39 102.80(12) . . ?
O2 S1 C39 103.55(10) . . ?
O3 S1 O1 114.84(12) . . ?
O3 S1 O2 115.02(12) . . ?
O3 S1 C39 103.00(12) . . ?
F1 C39 S1 110.42(16) . . ?
F2 C39 S1 111.79(15) . . ?
F2 C39 F1 107.5(2) . . ?
F2 C39 F3 107.6(2) . . ?
F3 C39 S1 112.11(19) . . ?
F3 C39 F1 107.20(17) . . ?
H41A C41B H41B 109.5 . . ?
H41A C41B H41C 109.5 . . ?
H41B C41B H41C 109.5 . . ?
C42B C41B H41A 109.5 . . ?
C42B C41B H41B 109.5 . . ?
C42B C41B H41C 109.5 . . ?
N7A C41B H41A 48.0 . . ?
N7A C41B H41B 105.3 . . ?
N7A C41B H41C 66.2 . . ?
N7A C41B C42B 144.0(18) . . ?
N7A C41B C42A 53.6(10) . . ?
C42A C41B H41A 98.3 . . ?
C42A C41B H41B 108.9 . . ?
C42A C41B H41C 12.8 . . ?
C42A C41B C42B 120.4(16) . . ?
N7B C42B C41B 165.2(19) . . ?
C42A N7A C41B 68.4(12) . . ?
H41D C41A H41E 109.5 . . ?
H41D C41A H41F 109.5 . . ?
H41E C41A H41F 109.5 . . ?
C42A C41A H41D 109.5 . . ?
C42A C41A H41E 109.5 . . ?
C42A C41A H41F 109.5 . . ?
C41B C42A C41A 131.6(11) . . ?
N7A C42A C41B 58.1(9) . . ?
N7A C42A C41A 170.2(6) . . ?

loop_
_geom_bond_atom_site_label_1
_geom_bond_atom_site_label_2
_geom_bond_distance
_geom_bond_site_symmetry_2
_geom_bond_publ_flag
C1 N1 1.349(2) . ?
C1 P1 1.8308(18) . ?
C1 N2 1.354(2) . ?
N1 C3 1.381(2) . ?
N1 C9 1.486(2) . ?
P1 P2 2.2073(6) . ?
P1 C26 1.8967(17) . ?
P2 C12 1.8403(18) . ?
P2 C23 1.8637(17) . ?
N2 C2 1.378(2) . ?
N2 C4 1.492(3) . ?
C2 C3 1.362(3) . ?
C2 C7 1.492(3) . ?
N3 C12 1.359(2) . ?
N3 C14 1.380(2) . ?
N3 C20 1.490(2) . ?
C3 C8 1.489(3) . ?
N4 C12 1.353(2) . ?
N4 C13 1.382(2) . ?
N4 C15 1.485(2) . ?
C4 H4 1.0000 . ?
C4 C5 1.517(4) . ?
C4 C6 1.525(4) . ?
C5 H5A 0.9800 . ?
C5 H5B 0.9800 . ?
C5 H5C 0.9800 . ?
N5 C31 1.150(3) . ?
N6 C38 1.150(3) . ?
C6 H6A 0.9800 . ?
C6 H6B 0.9800 . ?
C6 H6C 0.9800 . ?
C7 H7A 0.9800 . ?
C7 H7B 0.9800 . ?
C7 H7C 0.9800 . ?
C8 H8A 0.9800 . ?
C8 H8B 0.9800 . ?
C8 H8C 0.9800 . ?
C9 H9 1.0000 . ?
C9 C10 1.521(3) . ?
C9 C11 1.530(2) . ?
C10 H10A 0.9800 . ?
C10 H10B 0.9800 . ?
C10 H10C 0.9800 . ?
C11 H11A 0.9800 . ?
C11 H11B 0.9800 . ?
C11 H11C 0.9800 . ?
C13 C14 1.362(3) . ?
C13 C18 1.492(3) . ?
C14 C19 1.490(3) . ?
C15 H15 1.0000 . ?
C15 C16 1.526(3) . ?
C15 C17 1.528(3) . ?
C16 H16A 0.9800 . ?
C16 H16B 0.9800 . ?
C16 H16C 0.9800 . ?
C17 H17A 0.9800 . ?
C17 H17B 0.9800 . ?
C17 H17C 0.9800 . ?
C18 H18A 0.9800 . ?
C18 H18B 0.9800 . ?
C18 H18C 0.9800 . ?
C19 H19A 0.9800 . ?
C19 H19B 0.9800 . ?
C19 H19C 0.9800 . ?
C20 H20 1.0000 . ?
C20 C21 1.502(3) . ?
C20 C22 1.513(3) . ?
C21 H21A 0.9800 . ?
C21 H21B 0.9800 . ?
C21 H21C 0.9800 . ?
C22 H22A 0.9800 . ?
C22 H22B 0.9800 . ?
C22 H22C 0.9800 . ?
C23 H23A 0.9900 . ?
C23 H23B 0.9900 . ?
C23 C24 1.503(2) . ?
C24 C25 1.408(2) . ?
C24 C27 1.397(2) . ?
C25 C26 1.514(2) . ?
C25 C30 1.387(2) . ?
C26 H26 1.0000 . ?
C26 C32 1.513(2) . ?
C27 H27 0.9500 . ?
C27 C28 1.385(3) . ?
C28 H28 0.9500 . ?
C28 C29 1.392(3) . ?
C29 C30 1.402(2) . ?
C29 C31 1.438(3) . ?
C30 H30 0.9500 . ?
C32 C33 1.398(2) . ?
C32 C37 1.395(2) . ?
C33 H33 0.9500 . ?
C33 C34 1.390(3) . ?
C34 H34 0.9500 . ?
C34 C35 1.390(3) . ?
C35 C36 1.400(3) . ?
C35 C38 1.443(3) . ?
C36 H36 0.9500 . ?
C36 C37 1.385(3) . ?
C37 H37 0.9500 . ?
S2A O7 1.432(10) . ?
S2A O8 1.441(5) . ?
S2A O9 1.413(5) . ?
S2A C40A 1.830(8) . ?
F4A C40A 1.326(9) . ?
F5A C40A 1.307(9) . ?
F6A C40A 1.312(9) . ?
S2C O4C 1.434(15) . ?
S2C O5C 1.426(16) . ?
S2C O6C 1.422(15) . ?
S2C C40C 1.814(17) . ?
F4C C40C 1.319(15) . ?
F5C C40C 1.317(15) . ?
F6C C40C 1.328(15) . ?
S2B O7A 1.432(11) . ?
S2B O8A 1.418(5) . ?
S2B O9A 1.458(6) . ?
S2B C40B 1.827(11) . ?
F4B C40B 1.339(10) . ?
F5B C40B 1.325(10) . ?
F6B C40B 1.355(11) . ?
S1 O1 1.4382(18) . ?
S1 O2 1.4395(17) . ?
S1 O3 1.4343(17) . ?
S1 C39 1.822(2) . ?
F1 C39 1.339(3) . ?
F2 C39 1.325(3) . ?
F3 C39 1.327(3) . ?
N7B C42B 1.251(18) . ?
C41B H41A 0.9800 . ?
C41B H41B 0.9800 . ?
C41B H41C 0.9800 . ?
C41B C42B 1.633(17) . ?
C41B N7A 1.19(2) . ?
C41B C42A 1.31(2) . ?
N7A C42A 1.131(5) . ?
C41A H41D 0.9800 . ?
C41A H41E 0.9800 . ?
C41A H41F 0.9800 . ?
C41A C42A 1.465(6) . ?

loop_
_geom_torsion_atom_site_label_1
_geom_torsion_atom_site_label_2
_geom_torsion_atom_site_label_3
_geom_torsion_atom_site_label_4
_geom_torsion
_geom_torsion_site_symmetry_1
_geom_torsion_site_symmetry_2
_geom_torsion_site_symmetry_3
_geom_torsion_site_symmetry_4
_geom_torsion_publ_flag
C1 N1 C3 C2 0.1(2) . . . . ?
C1 N1 C3 C8 176.34(17) . . . . ?
C1 N1 C9 C10 -118.89(18) . . . . ?
C1 N1 C9 C11 112.85(18) . . . . ?
C1 P1 C26 C25 176.28(11) . . . . ?
C1 P1 C26 C32 -58.73(13) . . . . ?
C1 N2 C2 C3 0.4(2) . . . . ?
C1 N2 C2 C7 -178.0(2) . . . . ?
C1 N2 C4 C5 98.5(2) . . . . ?
C1 N2 C4 C6 -132.3(2) . . . . ?
N1 C1 P1 P2 46.83(18) . . . . ?
N1 C1 P1 C26 -54.67(19) . . . . ?
N1 C1 N2 C2 -0.3(2) . . . . ?
N1 C1 N2 C4 -175.30(19) . . . . ?
P1 C1 N1 C3 177.37(14) . . . . ?
P1 C1 N1 C9 -2.2(3) . . . . ?
P1 C1 N2 C2 -177.99(13) . . . . ?
P1 C1 N2 C4 7.0(3) . . . . ?
P1 P2 C12 N3 -146.91(12) . . . . ?
P1 P2 C12 N4 31.72(19) . . . . ?
P1 P2 C23 C24 -30.24(14) . . . . ?
P1 C26 C32 C33 139.00(13) . . . . ?
P1 C26 C32 C37 -40.91(19) . . . . ?
P2 P1 C26 C25 71.29(11) . . . . ?
P2 P1 C26 C32 -163.72(10) . . . . ?
P2 C23 C24 C25 57.1(2) . . . . ?
P2 C23 C24 C27 -125.09(15) . . . . ?
N2 C1 N1 C3 0.13(19) . . . . ?
N2 C1 N1 C9 -179.41(15) . . . . ?
N2 C1 P1 P2 -136.21(14) . . . . ?
N2 C1 P1 C26 122.29(15) . . . . ?
N2 C2 C3 N1 -0.3(2) . . . . ?
N2 C2 C3 C8 -176.45(17) . . . . ?
C2 N2 C4 C5 -75.6(3) . . . . ?
C2 N2 C4 C6 53.6(3) . . . . ?
C3 N1 C9 C10 61.6(2) . . . . ?
C3 N1 C9 C11 -66.6(2) . . . . ?
N4 C13 C14 N3 -0.1(2) . . . . ?
N4 C13 C14 C19 179.53(19) . . . . ?
C4 N2 C2 C3 175.2(2) . . . . ?
C4 N2 C2 C7 -3.2(3) . . . . ?
C7 C2 C3 N1 178.1(2) . . . . ?
C7 C2 C3 C8 1.9(3) . . . . ?
C9 N1 C3 C2 179.64(16) . . . . ?
C9 N1 C3 C8 -4.1(3) . . . . ?
C12 P2 C23 C24 77.66(14) . . . . ?
C12 N3 C14 C13 0.4(2) . . . . ?
C12 N3 C14 C19 -179.25(18) . . . . ?
C12 N3 C20 C21 105.0(2) . . . . ?
C12 N3 C20 C22 -123.0(2) . . . . ?
C12 N4 C13 C14 -0.2(2) . . . . ?
C12 N4 C13 C18 -178.70(18) . . . . ?
C12 N4 C15 C16 -105.43(19) . . . . ?
C12 N4 C15 C17 126.94(18) . . . . ?
C13 N4 C12 P2 -178.27(15) . . . . ?
C13 N4 C12 N3 0.46(19) . . . . ?
C13 N4 C15 C16 74.3(2) . . . . ?
C13 N4 C15 C17 -53.3(2) . . . . ?
C14 N3 C12 P2 178.43(12) . . . . ?
C14 N3 C12 N4 -0.55(19) . . . . ?
C14 N3 C20 C21 -75.9(3) . . . . ?
C14 N3 C20 C22 56.1(3) . . . . ?
C15 N4 C12 P2 1.5(3) . . . . ?
C15 N4 C12 N3 -179.77(15) . . . . ?
C15 N4 C13 C14 -179.96(16) . . . . ?
C15 N4 C13 C18 1.5(3) . . . . ?
C18 C13 C14 N3 178.33(18) . . . . ?
C18 C13 C14 C19 -2.0(3) . . . . ?
C20 N3 C12 P2 -2.4(2) . . . . ?
C20 N3 C12 N4 178.65(16) . . . . ?
C20 N3 C14 C13 -178.75(17) . . . . ?
C20 N3 C14 C19 1.6(3) . . . . ?
C23 P2 C12 N3 109.75(14) . . . . ?
C23 P2 C12 N4 -71.63(19) . . . . ?
C23 C24 C25 C26 -3.7(2) . . . . ?
C23 C24 C25 C30 176.25(16) . . . . ?
C23 C24 C27 C28 -175.26(16) . . . . ?
C24 C25 C26 P1 -64.85(17) . . . . ?
C24 C25 C26 C32 174.64(15) . . . . ?
C24 C25 C30 C29 -0.7(3) . . . . ?
C24 C27 C28 C29 -1.3(3) . . . . ?
C25 C24 C27 C28 2.6(3) . . . . ?
C25 C26 C32 C33 -102.73(18) . . . . ?
C25 C26 C32 C37 77.4(2) . . . . ?
C26 C25 C30 C29 179.27(16) . . . . ?
C26 C32 C33 C34 -178.51(15) . . . . ?
C26 C32 C37 C36 177.93(15) . . . . ?
C27 C24 C25 C26 178.50(15) . . . . ?
C27 C24 C25 C30 -1.5(2) . . . . ?
C27 C28 C29 C30 -1.0(3) . . . . ?
C27 C28 C29 C31 178.12(18) . . . . ?
C28 C29 C30 C25 2.0(3) . . . . ?
C30 C25 C26 P1 115.19(16) . . . . ?
C30 C25 C26 C32 -5.3(2) . . . . ?
C31 C29 C30 C25 -177.15(17) . . . . ?
C32 C33 C34 C35 0.1(3) . . . . ?
C33 C32 C37 C36 -2.0(3) . . . . ?
C33 C34 C35 C36 -1.1(3) . . . . ?
C33 C34 C35 C38 178.49(16) . . . . ?
C34 C35 C36 C37 0.6(3) . . . . ?
C35 C36 C37 C32 1.0(3) . . . . ?
C37 C32 C33 C34 1.4(2) . . . . ?
C38 C35 C36 C37 -179.06(17) . . . . ?
O7 S2A C40A F4A -168.4(10) . . . . ?
O7 S2A C40A F5A -54.4(10) . . . . ?
O7 S2A C40A F6A 68.2(10) . . . . ?
O8 S2A C40A F4A -51.6(8) . . . . ?
O8 S2A C40A F5A 62.4(7) . . . . ?
O8 S2A C40A F6A -175.0(6) . . . . ?
O9 S2A C40A F4A 70.9(8) . . . . ?
O9 S2A C40A F5A -175.1(6) . . . . ?
O9 S2A C40A F6A -52.5(7) . . . . ?
O4C S2C C40C F4C -177(4) . . . . ?
O4C S2C C40C F5C -51(4) . . . . ?
O4C S2C C40C F6C 65(4) . . . . ?
O5C S2C C40C F4C -44(4) . . . . ?
O5C S2C C40C F5C 83(4) . . . . ?
O5C S2C C40C F6C -161(4) . . . . ?
O6C S2C C40C F4C 45(4) . . . . ?
O6C S2C C40C F5C 172(3) . . . . ?
O6C S2C C40C F6C -72(4) . . . . ?
O7A S2B C40B F4B 167.7(11) . . . . ?
O7A S2B C40B F5B -62.5(12) . . . . ?
O7A S2B C40B F6B 53.7(12) . . . . ?
O8A S2B C40B F4B -69.6(8) . . . . ?
O8A S2B C40B F5B 60.3(8) . . . . ?
O8A S2B C40B F6B 176.4(7) . . . . ?
O9A S2B C40B F4B 48.7(9) . . . . ?
O9A S2B C40B F5B 178.5(8) . . . . ?
O9A S2B C40B F6B -65.3(8) . . . . ?
O1 S1 C39 F1 -59.92(19) . . . . ?
O1 S1 C39 F2 59.74(19) . . . . ?
O1 S1 C39 F3 -179.38(16) . . . . ?
O2 S1 C39 F1 179.87(16) . . . . ?
O2 S1 C39 F2 -60.47(19) . . . . ?
O2 S1 C39 F3 60.41(18) . . . . ?
O3 S1 C39 F1 59.7(2) . . . . ?
O3 S1 C39 F2 179.38(18) . . . . ?
O3 S1 C39 F3 -59.74(19) . . . . ?
C42B C41B N7A C42A 93(3) . . . . ?
C42B C41B C42A N7A -137(2) . . . . ?
C42B C41B C42A C41A 45(2) . . . . ?
N7A C41B C42B N7B 151(9) . . . . ?
N7A C41B C42A C41A -177.6(7) . . . . ?
C42A C41B C42B N7B -141(9) . . . . ?

loop_
_exptl_oxdiff_crystal_face_indexfrac_h
_exptl_oxdiff_crystal_face_indexfrac_k
_exptl_oxdiff_crystal_face_indexfrac_l
_exptl_oxdiff_crystal_face_x
_exptl_oxdiff_crystal_face_y
_exptl_oxdiff_crystal_face_z
3.9762 -1.0342 -9.8822 0.1205 0.9249 0.3605
0.3987 -0.1568 11.3912 -0.0595 -0.4643 -0.8837
-6.5193 1.7633 0.3936 -0.1062 -0.8053 0.5833
-3.4972 -0.7937 -8.8817 -0.1996 0.0461 0.9788
0.1233 -8.5029 2.6121 -0.9413 0.2256 -0.2512
0.2982 8.5855 -1.5381 0.9639 -0.2308 0.1329
-0.0000 -3.0000 5.0000 -0.3557 -0.1094 -0.3875
-3.0000 -5.0000 1.0000 -0.6909 -0.1821 0.1763
2.0000 5.0000 -4.0000 0.6612 0.2072 0.1390
-2.0000 1.0000 -5.0000 0.0450 -0.0336 0.5617
4.0000 -2.0000 -5.0000 -0.0103 0.7446 -0.0095
